data_7057550
loop_
_publ_author_name
'Zhao, Zhi-Xiang'
'Hu, Ze-Liang'
'Yu, Shao-Cong'
'Liu, Qing-Xiang'

_publ_section_title
;
 NHC Hg(ii) and Pd(ii) complexes based on
 1,8-dihydroxy-9,10-anthraquinone: synthesis, structure and catalysis
;
_journal_issue 16
_journal_name_full 'New Journal of Chemistry'
_journal_page_first 13329
_journal_paper_doi 10.1039/C8NJ02029A
_journal_volume 42
_journal_year 2018
_chemical_formula_moiety 'C34 H36 Br2 Hg N6 O3'
_chemical_formula_sum 'C34 H36 Br2 Hg N6 O3'
_chemical_formula_weight 937.10
_space_group_crystal_system monoclinic
_space_group_IT_number 15
_space_group_name_Hall '-C 2yc'
_space_group_name_H-M_alt 'C 1 2/c 1'
_symmetry_space_group_name_Hall '-C 2yc'
_symmetry_space_group_name_H-M 'C 1 2/c 1'
_atom_sites_solution_hydrogens geom
_atom_sites_solution_primary direct
_audit_creation_date 2018-06-11
_audit_creation_method
;
Olex2 1.2-beta
(compiled 2018.05.29 svn.r3508 for OlexSys, GUI svn.r5506)
;
_audit_update_record
;
2018-06-26 deposited with the CCDC.
2018-07-03 downloaded from the CCDC.
;
_cell_angle_alpha 90
_cell_angle_beta 112.258(2)
_cell_angle_gamma 90
_cell_formula_units_Z 4
_cell_length_a 15.398(2)
_cell_length_b 21.286(3)
_cell_length_c 12.4804(16)
_cell_measurement_reflns_used 5194
_cell_measurement_temperature 173(2)
_cell_measurement_theta_max 27.99
_cell_measurement_theta_min 2.60
_cell_volume 3785.8(9)
_computing_molecular_graphics 'Olex2 (Dolomanov et al., 2009)'
_computing_publication_material 'Olex2 (Dolomanov et al., 2009)'
_computing_structure_refinement 'XL (Sheldrick, 2008)'
_computing_structure_solution 'ShelXS (Sheldrick, 2008)'
_diffrn_ambient_temperature 173.15
_diffrn_measured_fraction_theta_full 0.999
_diffrn_measured_fraction_theta_max 0.999
_diffrn_measurement_device_type 'Bruker APEX-II CCD'
_diffrn_measurement_method '\f and \w scans'
_diffrn_radiation_monochromator graphite
_diffrn_radiation_type MoK\a
_diffrn_radiation_wavelength 0.71073
_diffrn_reflns_av_R_equivalents 0.0401
_diffrn_reflns_av_unetI/netI 0.0436
_diffrn_reflns_Laue_measured_fraction_full 0.999
_diffrn_reflns_Laue_measured_fraction_max 0.999
_diffrn_reflns_limit_h_max 18
_diffrn_reflns_limit_h_min -12
_diffrn_reflns_limit_k_max 25
_diffrn_reflns_limit_k_min -23
_diffrn_reflns_limit_l_max 14
_diffrn_reflns_limit_l_min -14
_diffrn_reflns_number 9476
_diffrn_reflns_point_group_measured_fraction_full 0.999
_diffrn_reflns_point_group_measured_fraction_max 0.999
_diffrn_reflns_theta_full 25.008
_diffrn_reflns_theta_max 25.008
_diffrn_reflns_theta_min 1.720
_diffrn_standards_number 0
_exptl_absorpt_coefficient_mu 6.216
_exptl_absorpt_correction_T_max 0.7457
_exptl_absorpt_correction_T_min 0.3096
_exptl_absorpt_correction_type multi-scan
_exptl_absorpt_process_details
'SADABS-2008/1 (Bruker,2008) was used for absorption correction. wR2(int) was 0.1293 before and 0.0522 after correction. The Ratio of minimum to maximum transmission is 0.4152. The \l/2 correction factor is 0.0015.'
_exptl_crystal_colour yellow
_exptl_crystal_colour_primary yellow
_exptl_crystal_density_diffrn 1.644
_exptl_crystal_description block
_exptl_crystal_F_000 1824
_exptl_crystal_size_max 0.18
_exptl_crystal_size_mid 0.17
_exptl_crystal_size_min 0.16
_platon_squeeze_details
;
TITL N120606A  C 2/c        R = 0.05
CELL   15.3980   21.2860   12.4804     90.00    112.26     90.00
SPGR C2/c
# Solvent Accessible Volume =     609.6
# Electrons Found in S.A.V. =     152.1
# Note: Atoms in Void as Cxxx and Qxxx all others
C101 0.500 0.281 0.243 !       6.52 eA-3
C102 0.433 0.312 0.172 !       4.25 eA-3
C103 0.358 0.282 0.082 !       3.72 eA-3
Q104 0.956 0.454 0.233 !       2.73 eA-3
C105 0.360 0.324 0.141 !       2.06 eA-3
Q106 0.042 0.394 0.271 !       1.99 eA-3
Q107 0.827 0.373 0.299 !       1.39 eA-3
Q108 0.923 0.313 0.309 !       1.02 eA-3
Q109 0.015 0.419 0.310 !       1.00 eA-3
Q110 0.158 0.313 0.196 !       0.82 eA-3
C111 0.357 0.269 0.008 !       0.75 eA-3
Q112 0.927 0.375 0.326 !       0.72 eA-3
C113 0.713 0.260 0.483 !       0.70 eA-3
Q114 0.047 0.345 0.141 !       0.69 eA-3
C115 0.467 0.346 0.121 !       0.64 eA-3
Q116 0.045 0.207 0.436 !       0.59 eA-3
Q117 0.063 0.424 0.365 !       0.57 eA-3
C118 0.536 0.320 0.401 !       0.55 eA-3
Q119 0.108 0.174 0.263 !       0.54 eA-3
Q120 0.672 0.125 0.024 !       0.50 eA-3
;
_refine_diff_density_max 2.639
_refine_diff_density_min -2.462
_refine_diff_density_rms 0.129
_refine_ls_extinction_method none
_refine_ls_goodness_of_fit_ref 1.059
_refine_ls_hydrogen_treatment constr
_refine_ls_matrix_type full
_refine_ls_number_parameters 222
_refine_ls_number_reflns 3343
_refine_ls_number_restraints 4
_refine_ls_restrained_S_all 1.059
_refine_ls_R_factor_all 0.0382
_refine_ls_R_factor_gt 0.0336
_refine_ls_shift/su_max 0.001
_refine_ls_shift/su_mean 0.000
_refine_ls_structure_factor_coef Fsqd
_refine_ls_weighting_details 'w=1/[\s^2^(Fo^2^)+(0.0572P)^2^+0.9261P] where P=(Fo^2^+2Fc^2^)/3'
_refine_ls_weighting_scheme calc
_refine_ls_wR_factor_gt 0.0861
_refine_ls_wR_factor_ref 0.0891
_reflns_Friedel_coverage 0.000
_reflns_number_gt 2984
_reflns_number_total 3343
_reflns_threshold_expression 'I > 2\s(I)'
_cod_data_source_file c8nj02029a2.cif
_cod_data_source_block n120606a_sq
_cod_depositor_comments 'Adding full bibliography for 7057549--7057551.cif.'
_cod_database_code 7057550
_shelx_shelxl_version_number 2014/7
_shelx_space_group_comment
;
The symmetry employed for this shelxl refinement is uniquely defined
by the following loop, which should always be used as a source of
symmetry information in preference to the above space-group names.
They are only intended as comments.
;
_shelx_estimated_absorpt_t_max 0.436
_shelx_estimated_absorpt_t_min 0.401
_olex2_refinement_description
;
1. Fixed Uiso
 At 1.2 times of:
  All C(H) groups, All C(H,H) groups
 At 1.5 times of:
  All C(H,H,H) groups
2. Restrained distances
 C15A-C11 = C15-C11
 1.5 with sigma of 0.01
 O2A-C15A = O2-C15
 1.24 with sigma of 0.01
3. Uiso/Uaniso restraints and constraints
Uanis(C15) = Uanis(C15A)
Uanis(O2) = Uanis(O2A)
4. Others
 Sof(O2A)=Sof(C15A)=0.5*(1-FVAR(2))
 Sof(O2)=Sof(C15)=0.5*FVAR(2)
5.a Secondary CH2 refined with riding coordinates:
 C2(H2a,H2b), C6(H6a,H6b), C7(H7a,H7b), C8(H8a,H8b), C17(H17a,H17b)
5.b Aromatic/amide H refined with riding coordinates:
 C4(H4), C5(H5), C12(H12), C13(H13), C14(H14)
5.c Idealised Me refined as rotating group:
 C1(H1a,H1b,H1c)
;
_platon_squeeze_void_probe_radius 1.20
_olex2_submission_special_instructions 'No special instructions were received'

loop_
_space_group_symop_operation_xyz
'x, y, z'
'-x, y, -z+1/2'
'x+1/2, y+1/2, z'
'-x+1/2, y+1/2, -z+1/2'
'-x, -y, -z'
'x, -y, z-1/2'
'-x+1/2, -y+1/2, -z'
'x+1/2, -y+1/2, z-1/2'

loop_
_atom_site_label
_atom_site_type_symbol
_atom_site_fract_x
_atom_site_fract_y
_atom_site_fract_z
_atom_site_U_iso_or_equiv
_atom_site_adp_type
_atom_site_occupancy
_atom_site_site_symmetry_order
_atom_site_calc_flag
_atom_site_refinement_flags_posn
_atom_site_refinement_flags_adp
_atom_site_refinement_flags_occupancy
_atom_site_disorder_assembly
_atom_site_disorder_group
Hg1 Hg 0.0000 0.42379(2) 0.2500 0.02522(11) Uani 1 2 d S T P . .
Br1 Br 0.12426(3) 0.34604(2) 0.18648(4) 0.03083(14) Uani 1 1 d . . . . .
O1 O 0.1028(3) 0.20361(15) 0.4697(3) 0.0336(8) Uani 1 1 d . . . . .
O2 O 0.028(4) -0.0452(9) 0.238(3) 0.049(9) Uani 0.30(3) 1 d D . . A 1
N1 N 0.1016(3) 0.50070(18) 0.4714(3) 0.0270(8) Uani 1 1 d . . . . .
N2 N 0.1438(3) 0.40456(18) 0.5043(3) 0.0272(9) Uani 1 1 d . . . . .
N3 N 0.1767(4) 0.1278(3) 0.1470(5) 0.0700(17) Uani 1 1 d . . . . .
C1 C 0.1223(4) 0.5964(3) 0.3736(5) 0.0432(14) Uani 1 1 d . . . . .
H1A H 0.1795 0.6069 0.4401 0.065 Uiso 1 1 calc GR . . . .
H1B H 0.0908 0.6352 0.3368 0.065 Uiso 1 1 calc GR . . . .
H1C H 0.1387 0.5718 0.3177 0.065 Uiso 1 1 calc GR . . . .
C2 C 0.0579(4) 0.5589(2) 0.4139(4) 0.0308(11) Uani 1 1 d . . . . .
H2A H 0.0398 0.5846 0.4681 0.037 Uiso 1 1 calc R . . . .
H2B H 0.0002 0.5486 0.3464 0.037 Uiso 1 1 calc R . . . .
C3 C 0.0889(3) 0.4436(2) 0.4214(4) 0.0266(10) Uani 1 1 d . . . . .
C4 C 0.1914(4) 0.4382(2) 0.6033(4) 0.0329(11) Uani 1 1 d . . . . .
H4 H 0.2354 0.4217 0.6736 0.039 Uiso 1 1 calc R . . . .
C5 C 0.1650(3) 0.4977(2) 0.5830(4) 0.0309(11) Uani 1 1 d . . . . .
H5 H 0.1860 0.5317 0.6359 0.037 Uiso 1 1 calc R . . . .
C6 C 0.1522(4) 0.3363(2) 0.4939(4) 0.0305(11) Uani 1 1 d . . . . .
H6A H 0.2194 0.3248 0.5201 0.037 Uiso 1 1 calc R . . . .
H6B H 0.1213 0.3239 0.4116 0.037 Uiso 1 1 calc R . . . .
C7 C 0.1076(4) 0.3008(2) 0.5656(4) 0.0310(11) Uani 1 1 d . . . . .
H7A H 0.1263 0.3210 0.6425 0.037 Uiso 1 1 calc R . . . .
H7B H 0.0385 0.3038 0.5271 0.037 Uiso 1 1 calc R . . . .
C8 C 0.1351(4) 0.2328(2) 0.5818(4) 0.0338(11) Uani 1 1 d . . . . .
H8A H 0.2041 0.2288 0.6199 0.041 Uiso 1 1 calc R . . . .
H8B H 0.1062 0.2121 0.6312 0.041 Uiso 1 1 calc R . . . .
C9 C 0.1026(4) 0.1389(2) 0.4664(4) 0.0319(11) Uani 1 1 d . . . . .
C10 C 0.0533(3) 0.1100(2) 0.3586(4) 0.0308(11) Uani 1 1 d . . . . .
C11 C 0.0526(4) 0.0444(2) 0.3567(5) 0.0368(12) Uani 1 1 d D . . . .
C12 C 0.1010(4) 0.0095(2) 0.4546(5) 0.0449(14) Uani 1 1 d . . . . .
H12 H 0.0999 -0.0351 0.4505 0.054 Uiso 1 1 calc R . . . .
C13 C 0.1505(4) 0.0387(3) 0.5575(5) 0.0429(13) Uani 1 1 d . . . . .
H13 H 0.1841 0.0145 0.6244 0.052 Uiso 1 1 calc R . . . .
C14 C 0.1515(4) 0.1040(2) 0.5637(5) 0.0372(12) Uani 1 1 d . . . . .
H14 H 0.1857 0.1245 0.6348 0.045 Uiso 1 1 calc R . . . .
C15 C 0.007(5) 0.0105(10) 0.244(2) 0.052(7) Uani 0.30(3) 1 d D . . A 1
C16 C 0.0000 0.1489(3) 0.2500 0.0274(14) Uani 1 2 d S T P . .
C17 C 0.0704(4) 0.1911(2) 0.2248(5) 0.0344(12) Uani 1 1 d . . . . .
H17A H 0.0358 0.2240 0.1689 0.041 Uiso 1 1 calc R . . . .
H17B H 0.1106 0.2123 0.2973 0.041 Uiso 1 1 calc R . . . .
C18 C 0.1297(4) 0.1569(3) 0.1781(5) 0.0463(15) Uani 1 1 d . . . . .
O2A O 0.0000 -0.0511(11) 0.2500 0.049(9) Uani 0.40(7) 2 d D . . A 2
C15A C 0.0000 0.0071(10) 0.2500 0.052(7) Uani 0.40(7) 2 d DS T P A 2

loop_
_atom_site_aniso_label
_atom_site_aniso_U_11
_atom_site_aniso_U_22
_atom_site_aniso_U_33
_atom_site_aniso_U_23
_atom_site_aniso_U_13
_atom_site_aniso_U_12
Hg1 0.03052(17) 0.02765(16) 0.02014(16) 0.000 0.01258(12) 0.000
Br1 0.0344(3) 0.0359(3) 0.0253(3) 0.00215(19) 0.0148(2) 0.0050(2)
O1 0.046(2) 0.0285(18) 0.0259(17) 0.0017(13) 0.0126(16) 0.0021(16)
O2 0.08(2) 0.026(4) 0.054(9) 0.013(7) 0.043(11) 0.004(10)
N1 0.031(2) 0.030(2) 0.023(2) -0.0034(16) 0.0147(17) -0.0043(18)
N2 0.031(2) 0.031(2) 0.023(2) -0.0015(17) 0.0138(18) 0.0012(18)
N3 0.052(3) 0.101(5) 0.067(4) 0.019(4) 0.034(3) 0.020(4)
C1 0.052(4) 0.042(3) 0.036(3) -0.001(2) 0.017(3) -0.014(3)
C2 0.040(3) 0.030(2) 0.028(3) -0.004(2) 0.019(2) -0.002(2)
C3 0.027(2) 0.030(2) 0.027(3) -0.001(2) 0.015(2) -0.001(2)
C4 0.034(3) 0.047(3) 0.018(2) -0.002(2) 0.010(2) -0.001(2)
C5 0.035(3) 0.033(3) 0.027(3) -0.007(2) 0.015(2) -0.007(2)
C6 0.037(3) 0.031(2) 0.027(3) -0.004(2) 0.016(2) 0.002(2)
C7 0.034(3) 0.035(3) 0.026(2) 0.000(2) 0.013(2) 0.001(2)
C8 0.039(3) 0.039(3) 0.024(3) -0.002(2) 0.013(2) 0.001(2)
C9 0.035(3) 0.031(3) 0.033(3) 0.004(2) 0.017(2) 0.001(2)
C10 0.028(3) 0.031(3) 0.038(3) 0.003(2) 0.017(2) 0.000(2)
C11 0.037(3) 0.030(3) 0.043(3) 0.005(2) 0.014(2) 0.001(2)
C12 0.051(3) 0.027(3) 0.057(4) 0.007(2) 0.021(3) 0.001(3)
C13 0.044(3) 0.038(3) 0.046(3) 0.013(3) 0.017(3) 0.006(3)
C14 0.039(3) 0.036(3) 0.037(3) 0.006(2) 0.014(2) -0.001(2)
C15 0.073(13) 0.030(5) 0.050(6) 0.002(18) 0.019(7) 0.013(19)
C16 0.028(4) 0.023(3) 0.034(4) 0.000 0.015(3) 0.000
C17 0.032(3) 0.035(3) 0.037(3) 0.001(2) 0.014(2) -0.009(2)
C18 0.035(3) 0.059(4) 0.041(3) 0.018(3) 0.011(3) -0.001(3)
O2A 0.08(2) 0.026(4) 0.054(9) 0.013(7) 0.043(11) 0.004(10)
C15A 0.073(13) 0.030(5) 0.050(6) 0.002(18) 0.019(7) 0.013(19)

loop_
_atom_type_symbol
_atom_type_description
_atom_type_scat_dispersion_real
_atom_type_scat_dispersion_imag
_atom_type_scat_source
C C 0.0033 0.0016 'International Tables Vol C Tables 4.2.6.8 and 6.1.1.4'
H H 0.0000 0.0000 'International Tables Vol C Tables 4.2.6.8 and 6.1.1.4'
Br Br -0.2901 2.4595 'International Tables Vol C Tables 4.2.6.8 and 6.1.1.4'
Hg Hg -2.3894 9.2266 'International Tables Vol C Tables 4.2.6.8 and 6.1.1.4'
N N 0.0061 0.0033 'International Tables Vol C Tables 4.2.6.8 and 6.1.1.4'
O O 0.0106 0.0060 'International Tables Vol C Tables 4.2.6.8 and 6.1.1.4'

loop_
_geom_angle_atom_site_label_1
_geom_angle_atom_site_label_2
_geom_angle_atom_site_label_3
_geom_angle
_geom_angle_site_symmetry_1
_geom_angle_site_symmetry_3
Br1 Hg1 Br1 109.27(2) . 2
C3 Hg1 Br1 94.62(13) 2 .
C3 Hg1 Br1 94.62(13) . 2
C3 Hg1 Br1 98.77(13) 2 2
C3 Hg1 Br1 98.77(13) . .
C3 Hg1 C3 156.8(3) . 2
C9 O1 C8 117.2(4) . .
O2 O2 C15 74(4) 2 .
O2 O2 C15 61(5) 2 2
C15 O2 C15 13(7) . 2
C3 N1 C2 125.3(4) . .
C3 N1 C5 110.7(4) . .
C5 N1 C2 123.9(4) . .
C3 N2 C4 109.6(4) . .
C3 N2 C6 126.4(4) . .
C4 N2 C6 124.0(4) . .
H1A C1 H1B 109.5 . .
H1A C1 H1C 109.5 . .
H1B C1 H1C 109.5 . .
C2 C1 H1A 109.5 . .
C2 C1 H1B 109.5 . .
C2 C1 H1C 109.5 . .
N1 C2 C1 112.2(5) . .
N1 C2 H2A 109.2 . .
N1 C2 H2B 109.2 . .
C1 C2 H2A 109.2 . .
C1 C2 H2B 109.2 . .
H2A C2 H2B 107.9 . .
N1 C3 Hg1 125.3(3) . .
N1 C3 N2 105.3(4) . .
N2 C3 Hg1 129.4(3) . .
N2 C4 H4 126.1 . .
C5 C4 N2 107.8(4) . .
C5 C4 H4 126.1 . .
N1 C5 H5 126.6 . .
C4 C5 N1 106.7(4) . .
C4 C5 H5 126.6 . .
N2 C6 H6A 109.3 . .
N2 C6 H6B 109.3 . .
N2 C6 C7 111.5(4) . .
H6A C6 H6B 108.0 . .
C7 C6 H6A 109.3 . .
C7 C6 H6B 109.3 . .
C6 C7 H7A 109.0 . .
C6 C7 H7B 109.0 . .
H7A C7 H7B 107.8 . .
C8 C7 C6 113.1(4) . .
C8 C7 H7A 109.0 . .
C8 C7 H7B 109.0 . .
O1 C8 C7 108.0(4) . .
O1 C8 H8A 110.1 . .
O1 C8 H8B 110.1 . .
C7 C8 H8A 110.1 . .
C7 C8 H8B 110.1 . .
H8A C8 H8B 108.4 . .
O1 C9 C10 117.3(4) . .
O1 C9 C14 121.2(5) . .
C14 C9 C10 121.5(5) . .
C9 C10 C16 121.4(4) . .
C11 C10 C9 116.7(4) . .
C11 C10 C16 121.8(4) . .
C10 C11 C15 119.6(10) . .
C10 C11 C15 120.9(10) . 2
C10 C11 C15A 122.9(9) . .
C12 C11 C10 121.6(5) . .
C12 C11 C15 118.4(10) . .
C12 C11 C15 117.1(7) . 2
C12 C11 C15A 115.5(7) . .
C15 C11 C15 12(7) 2 .
C11 C12 H12 119.8 . .
C13 C12 C11 120.5(5) . .
C13 C12 H12 119.8 . .
C12 C13 H13 120.1 . .
C12 C13 C14 119.7(5) . .
C14 C13 H13 120.1 . .
C9 C14 C13 119.9(5) . .
C9 C14 H14 120.0 . .
C13 C14 H14 120.0 . .
O2 C15 O2 46(5) . 2
O2 C15 C11 122(2) . 2
O2 C15 C11 115(5) 2 2
O2 C15 C11 119(3) . .
O2 C15 C11 110(4) 2 .
C11 C15 C11 119.7(13) 2 .
C15 C15 O2 61(5) 2 2
C15 C15 O2 106(3) 2 .
C15 C15 C11 95(10) 2 2
C15 C15 C11 73(7) 2 .
C10 C16 C10 114.7(6) 2 .
C17 C16 C10 108.4(3) 2 2
C17 C16 C10 108.4(3) . .
C17 C16 C10 108.6(3) . 2
C17 C16 C10 108.6(3) 2 .
C17 C16 C17 108.1(5) 2 .
C16 C17 H17A 109.0 . .
C16 C17 H17B 109.0 . .
H17A C17 H17B 107.8 . .
C18 C17 C16 113.0(4) . .
C18 C17 H17A 109.0 . .
C18 C17 H17B 109.0 . .
N3 C18 C17 175.8(6) . .
O2A O2A C15A 73(10) 2 .
C11 C15A C11 115.9(14) . 2
O2A C15A C11 122.0(7) 2 2
O2A C15A C11 122.0(7) . .
O2A C15A C11 122.0(7) . 2
O2A C15A C11 122.0(7) 2 .
O2A C15A O2A 0.0 2 .

loop_
_geom_bond_atom_site_label_1
_geom_bond_atom_site_label_2
_geom_bond_distance
_geom_bond_site_symmetry_2
Hg1 Br1 2.8597(5) 2
Hg1 Br1 2.8597(5) .
Hg1 C3 2.100(5) .
Hg1 C3 2.100(5) 2
O1 C8 1.436(6) .
O1 C9 1.377(6) .
O2 O2 1.01(12) 2
O2 C15 1.238(10) .
O2 C15 1.36(7) 2
N1 C2 1.461(6) .
N1 C3 1.345(6) .
N1 C5 1.366(6) .
N2 C3 1.347(6) .
N2 C4 1.374(6) .
N2 C6 1.469(6) .
N3 C18 1.128(8) .
C1 H1A 0.9800 .
C1 H1B 0.9800 .
C1 H1C 0.9800 .
C1 C2 1.500(8) .
C2 H2A 0.9900 .
C2 H2B 0.9900 .
C4 H4 0.9500 .
C4 C5 1.326(7) .
C5 H5 0.9500 .
C6 H6A 0.9900 .
C6 H6B 0.9900 .
C6 C7 1.520(7) .
C7 H7A 0.9900 .
C7 H7B 0.9900 .
C7 C8 1.500(7) .
C8 H8A 0.9900 .
C8 H8B 0.9900 .
C9 C10 1.411(7) .
C9 C14 1.378(7) .
C10 C11 1.397(8) .
C10 C16 1.535(6) .
C11 C12 1.382(7) .
C11 C15 1.500(10) .
C11 C15 1.44(3) 2
C11 C15A 1.498(10) .
C12 H12 0.9500 .
C12 C13 1.369(8) .
C13 H13 0.9500 .
C13 C14 1.393(8) .
C14 H14 0.9500 .
C15 O2 1.36(7) 2
C15 C11 1.44(3) 2
C15 C15 0.32(18) 2
C16 C10 1.534(6) 2
C16 C17 1.529(6) .
C16 C17 1.529(6) 2
C17 H17A 0.9900 .
C17 H17B 0.9900 .
C17 C18 1.450(8) .
O2A O2A 0.000035(16) 2
O2A C15A 1.238(10) .
C15A C11 1.498(10) 2
C15A O2A 1.238(10) 2

loop_
_geom_torsion_atom_site_label_1
_geom_torsion_atom_site_label_2
_geom_torsion_atom_site_label_3
_geom_torsion_atom_site_label_4
_geom_torsion
_geom_torsion_site_symmetry_1
_geom_torsion_site_symmetry_4
O1 C9 C10 C11 -179.2(5) . .
O1 C9 C10 C16 -1.5(7) . .
O1 C9 C14 C13 -179.5(5) . .
O2 O2 C15 C11 -95(8) 2 2
O2 O2 C15 C11 90(7) 2 .
O2 O2 C15 C15 11(12) 2 2
N2 C4 C5 N1 -0.3(6) . .
N2 C6 C7 C8 -165.5(4) . .
C2 N1 C3 Hg1 -2.1(7) . .
C2 N1 C3 N2 178.3(4) . .
C2 N1 C5 C4 -177.7(5) . .
C3 N1 C2 C1 -98.1(6) . .
C3 N1 C5 C4 -0.6(6) . .
C3 N2 C4 C5 1.2(6) . .
C3 N2 C6 C7 -109.5(5) . .
C4 N2 C3 Hg1 178.9(4) . .
C4 N2 C3 N1 -1.5(5) . .
C4 N2 C6 C7 69.6(6) . .
C5 N1 C2 C1 78.6(6) . .
C5 N1 C3 Hg1 -179.1(3) . .
C5 N1 C3 N2 1.3(5) . .
C6 N2 C3 Hg1 -1.8(7) . .
C6 N2 C3 N1 177.7(4) . .
C6 N2 C4 C5 -178.1(5) . .
C6 C7 C8 O1 -61.8(6) . .
C8 O1 C9 C10 167.0(4) . .
C8 O1 C9 C14 -15.3(7) . .
C9 O1 C8 C7 -166.3(4) . .
C9 C10 C11 C12 -2.5(8) . .
C9 C10 C11 C15 170(4) . 2
C9 C10 C11 C15 -176(4) . .
C9 C10 C11 C15A 177.4(4) . .
C9 C10 C16 C10 -177.5(5) . 2
C9 C10 C16 C17 -56.1(5) . 2
C9 C10 C16 C17 61.1(5) . .
C10 C9 C14 C13 -1.9(8) . .
C10 C11 C12 C13 0.7(9) . .
C10 C11 C15 O2 161(4) . .
C10 C11 C15 O2 -149(4) . 2
C10 C11 C15 C11 -14(8) . 2
C10 C11 C15 C15 -100(4) . 2
C10 C11 C15A C11 0.2(4) . 2
C10 C11 C15A O2A -179.8(4) . .
C10 C11 C15A O2A -179.8(4) . 2
C10 C16 C17 C18 73.6(5) . .
C10 C16 C17 C18 -51.5(5) 2 .
C11 C10 C16 C10 0.2(3) . 2
C11 C10 C16 C17 121.5(5) . 2
C11 C10 C16 C17 -121.2(5) . .
C11 C12 C13 C14 0.6(9) . .
C12 C11 C15 O2 37(8) . 2
C12 C11 C15 O2 -12(8) . .
C12 C11 C15 C11 173(4) . 2
C12 C11 C15 C15 87(7) . 2
C12 C11 C15A C11 -179.9(6) . 2
C12 C11 C15A O2A 0.1(6) . .
C12 C11 C15A O2A 0.1(6) . 2
C12 C13 C14 C9 0.0(8) . .
C14 C9 C10 C11 3.1(7) . .
C14 C9 C10 C16 -179.2(4) . .
C15 O2 C15 O2 -11(12) 2 2
C15 O2 C15 C11 -106(17) 2 2
C15 O2 C15 C11 79(8) 2 .
C15 C11 C12 C13 -172(4) 2 .
C15 C11 C12 C13 174(4) . .
C15 C11 C15 O2 -50(3) 2 2
C15 C11 C15 O2 -99(4) 2 .
C15 C11 C15 C11 86(11) 2 2
C16 C10 C11 C12 179.8(5) . .
C16 C10 C11 C15 6(4) . .
C16 C10 C11 C15 -8(4) . 2
C16 C10 C11 C15A -0.4(7) . .
C17 C16 C17 C18 -168.9(5) 2 .
O2A O2A C15A C11 -106(17) 2 2
O2A O2A C15A C11 74(17) 2 .
C15A C11 C12 C13 -179.1(5) . .

loop_
_platon_squeeze_void_nr
_platon_squeeze_void_average_x
_platon_squeeze_void_average_y
_platon_squeeze_void_average_z
_platon_squeeze_void_volume
_platon_squeeze_void_count_electrons
_platon_squeeze_void_content
1 0.158 0.250 -0.092 295 76 ' '
2 0.658 0.750 -0.092 295 76 ' '
